data_7021897
loop_
_publ_author_name
'Luo, Ming-Biao'
'Yuan, Zi-Zun'
'Xu, Wen-Yuan'
'Luo, Feng'
'Li, Jian-Qiang'
'Zhu, Yan'
'Feng, Xue-Feng'
'Liu, Shu-Juan'

_publ_section_title
;
 Framework isomers controlled by the speed of crystallization: different
 aggregation fashions of Zn(ii) and 1,2,4-triazol-3-amine, distinct
 (3,4)-connected self-penetrating nets, and various pore shapes.
;
_journal_issue 38
_journal_name_full 'Dalton transactions (Cambridge, England : 2003)'
_journal_page_first 13802
_journal_page_last 13805
_journal_paper_doi 10.1039/c3dt51454d
_journal_volume 42
_journal_year 2013
_chemical_formula_sum 'C12 H10 N8 O4 Zn2'
_chemical_formula_weight 461.02
_chemical_name_systematic
; 
 ? 
;
_space_group_IT_number 126
_symmetry_cell_setting tetragonal
_symmetry_space_group_name_Hall '-P 4a 2bc'
_symmetry_space_group_name_H-M 'P 4/n n c :2'
_atom_sites_solution_hydrogens geom
_atom_sites_solution_primary direct
_atom_sites_solution_secondary difmap
_audit_creation_method SHELXL-97
_cell_angle_alpha 90.00
_cell_angle_beta 90.00
_cell_angle_gamma 90.00
_cell_formula_units_Z 8
_cell_length_a 12.6724(4)
_cell_length_b 12.6724(4)
_cell_length_c 25.2868(16)
_cell_measurement_reflns_used 5501
_cell_measurement_temperature 296(2)
_cell_measurement_theta_max 27.60
_cell_measurement_theta_min 2.90
_cell_volume 4060.8(3)
_computing_cell_refinement 'Bruker SMART'
_computing_data_collection 'Bruker SMART'
_computing_data_reduction 'Bruker SAINT'
_computing_molecular_graphics 'Bruker SHELXTL'
_computing_publication_material 'Bruker SHELXTL'
_computing_structure_refinement 'SHELXL-97 (Sheldrick, 1997)'
_computing_structure_solution 'SHELXS-97 (Sheldrick, 1990)'
_diffrn_ambient_temperature 296(2)
_diffrn_measured_fraction_theta_full 1.000
_diffrn_measured_fraction_theta_max 1.000
_diffrn_measurement_device_type 'CCD area detector'
_diffrn_measurement_method 'phi and omega scans'
_diffrn_radiation_monochromator graphite
_diffrn_radiation_source 'fine-focus sealed tube'
_diffrn_radiation_type MoK\a
_diffrn_radiation_wavelength 0.71073
_diffrn_reflns_av_R_equivalents 0.0335
_diffrn_reflns_av_sigmaI/netI 0.0198
_diffrn_reflns_limit_h_max 13
_diffrn_reflns_limit_h_min -15
_diffrn_reflns_limit_k_max 11
_diffrn_reflns_limit_k_min -15
_diffrn_reflns_limit_l_max 30
_diffrn_reflns_limit_l_min -29
_diffrn_reflns_number 13894
_diffrn_reflns_theta_full 25.00
_diffrn_reflns_theta_max 25.00
_diffrn_reflns_theta_min 1.61
_exptl_absorpt_coefficient_mu 2.394
_exptl_absorpt_correction_T_max 0.6725
_exptl_absorpt_correction_T_min 0.6460
_exptl_absorpt_correction_type multi-scan
_exptl_crystal_colour Colorless
_exptl_crystal_density_diffrn 1.508
_exptl_crystal_density_method 'not measured'
_exptl_crystal_description Block
_exptl_crystal_F_000 1840
_exptl_crystal_size_max 0.20
_exptl_crystal_size_mid 0.20
_exptl_crystal_size_min 0.18
_platon_squeeze_details
;
;
_refine_diff_density_max 0.413
_refine_diff_density_min -0.263
_refine_diff_density_rms 0.098
_refine_ls_extinction_coef 0.00079(11)
_refine_ls_extinction_expression Fc^*^=kFc[1+0.001xFc^2^\l^3^/sin(2\q)]^-1/4^
_refine_ls_extinction_method SHELXL
_refine_ls_goodness_of_fit_ref 1.121
_refine_ls_hydrogen_treatment constr
_refine_ls_matrix_type full
_refine_ls_number_parameters 119
_refine_ls_number_reflns 1802
_refine_ls_number_restraints 0
_refine_ls_restrained_S_all 1.121
_refine_ls_R_factor_all 0.0323
_refine_ls_R_factor_gt 0.0291
_refine_ls_shift/su_max 0.001
_refine_ls_shift/su_mean 0.000
_refine_ls_structure_factor_coef Fsqd
_refine_ls_weighting_details 'calc w=1/[\s^2^(Fo^2^)+(0.0454P)^2^+2.3721P] where P=(Fo^2^+2Fc^2^)/3'
_refine_ls_weighting_scheme calc
_refine_ls_wR_factor_gt 0.0847
_refine_ls_wR_factor_ref 0.0869
_reflns_number_gt 1632
_reflns_number_total 1802
_reflns_threshold_expression >2sigma(I)
_cod_data_source_file c3dt51454d.txt
_cod_data_source_block 1
_cod_depositor_comments
;
The following automatic conversions were performed:

'_symmetry_cell_setting' value 'Tetragonal' changed to 'tetragonal'
according to /home/saulius/struct/CIF-dictionaries/cif_core.dic
dictionary named 'cif_core.dic' version 2.4.2 from
2011-04-26.

'_exptl_absorpt_correction_type' value 'Multi-scan'
changed to 'multi-scan' according to
/home/saulius/struct/CIF-dictionaries/cif_core.dic dictionary named
'cif_core.dic' version 2.4.2 from 2011-04-26.

Automatic conversion script
Id: cif_fix_values 1891 2012-01-12 08:04:46Z andrius 
;
_cod_original_sg_symbol_H-M P4/nnc
_cod_database_code 7021897

loop_
_symmetry_equiv_pos_as_xyz
'x, y, z'
'-x+1/2, -y+1/2, z'
'-y+1/2, x, z'
'y, -x+1/2, z'
'-x+1/2, y, -z+1/2'
'x, -y+1/2, -z+1/2'
'y, x, -z+1/2'
'-y+1/2, -x+1/2, -z+1/2'
'-x, -y, -z'
'x-1/2, y-1/2, -z'
'y-1/2, -x, -z'
'-y, x-1/2, -z'
'x-1/2, -y, z-1/2'
'-x, y-1/2, z-1/2'
'-y, -x, z-1/2'
'y-1/2, x-1/2, z-1/2'

loop_
_atom_site_label
_atom_site_type_symbol
_atom_site_fract_x
_atom_site_fract_y
_atom_site_fract_z
_atom_site_U_iso_or_equiv
_atom_site_adp_type
_atom_site_occupancy
_atom_site_symmetry_multiplicity
_atom_site_calc_flag
_atom_site_refinement_flags
C1 C -0.1077(3) 0.0707(3) 0.33891(13) 0.0477(8) Uani 1 1 d .
C2 C -0.1818(3) 0.0725(3) 0.29283(12) 0.0473(8) Uani 1 1 d .
C3 C -0.1431(3) 0.0739(4) 0.24227(14) 0.0691(12) Uani 1 1 d .
H3 H -0.0706 0.0752 0.2366 0.083 Uiso 1 1 calc R
C4 C -0.2889(3) 0.0734(4) 0.30028(13) 0.0709(13) Uani 1 1 d .
H4 H -0.3160 0.0736 0.3345 0.085 Uiso 1 1 calc R
C5 C 0.2307(2) -0.0402(2) 0.49868(10) 0.0365(7) Uani 1 1 d .
H5 H 0.2699 -0.0601 0.5281 0.044 Uiso 1 1 calc R
C6 C 0.1894(2) 0.0043(2) 0.42108(10) 0.0311(6) Uani 1 1 d .
N1 N 0.10060(18) 0.00113(19) 0.44871(8) 0.0294(5) Uani 1 1 d .
N2 N 0.12891(18) -0.02708(18) 0.49977(8) 0.0305(5) Uani 1 1 d .
N3 N 0.27391(18) -0.0222(2) 0.45103(9) 0.0343(6) Uani 1 1 d .
N4 N 0.1954(2) 0.0312(3) 0.36992(10) 0.0585(9) Uani 1 1 d .
H4A H 0.1392 0.0479 0.3528 0.070 Uiso 1 1 calc R
H4B H 0.2556 0.0317 0.3542 0.070 Uiso 1 1 calc R
O1 O -0.1474(2) 0.0515(2) 0.38390(9) 0.0646(7) Uani 1 1 d .
O2 O -0.01259(19) 0.08842(19) 0.33259(10) 0.0561(7) Uani 1 1 d .
Zn1 Zn -0.03850(2) 0.06949(3) 0.437520(11) 0.02694(16) Uani 1 1 d .

loop_
_atom_site_aniso_label
_atom_site_aniso_U_11
_atom_site_aniso_U_22
_atom_site_aniso_U_33
_atom_site_aniso_U_23
_atom_site_aniso_U_13
_atom_site_aniso_U_12
C1 0.059(2) 0.0468(19) 0.0375(19) -0.0027(14) -0.0219(17) 0.0020(16)
C2 0.0414(18) 0.072(2) 0.0285(16) -0.0006(15) -0.0120(14) 0.0008(15)
C3 0.0360(18) 0.136(4) 0.0359(19) 0.005(2) -0.0075(15) -0.005(2)
C4 0.048(2) 0.143(4) 0.0221(15) -0.003(2) -0.0041(15) 0.001(2)
C5 0.0306(16) 0.0566(18) 0.0225(14) 0.0098(13) -0.0037(12) -0.0007(13)
C6 0.0311(15) 0.0381(15) 0.0241(13) 0.0034(12) -0.0016(11) 0.0033(12)
N1 0.0308(12) 0.0357(13) 0.0217(11) 0.0042(10) -0.0012(9) 0.0019(10)
N2 0.0309(13) 0.0400(13) 0.0206(11) 0.0069(9) -0.0025(10) -0.0001(10)
N3 0.0284(13) 0.0490(15) 0.0254(11) 0.0058(11) 0.0000(10) 0.0011(10)
N4 0.0359(15) 0.112(3) 0.0280(13) 0.0225(15) 0.0029(11) 0.0159(16)
O1 0.0721(18) 0.091(2) 0.0309(13) 0.0048(12) -0.0216(12) -0.0105(14)
O2 0.0455(14) 0.0621(15) 0.0606(16) -0.0093(12) -0.0265(12) 0.0072(12)
Zn1 0.0300(2) 0.0318(2) 0.0190(2) 0.00237(12) -0.00194(12) 0.00184(13)

loop_
_atom_type_symbol
_atom_type_description
_atom_type_scat_dispersion_real
_atom_type_scat_dispersion_imag
_atom_type_scat_source
C C 0.0033 0.0016 'International Tables Vol C Tables 4.2.6.8 and 6.1.1.4'
H H 0.0000 0.0000 'International Tables Vol C Tables 4.2.6.8 and 6.1.1.4'
N N 0.0061 0.0033 'International Tables Vol C Tables 4.2.6.8 and 6.1.1.4'
O O 0.0106 0.0060 'International Tables Vol C Tables 4.2.6.8 and 6.1.1.4'
Zn Zn 0.2839 1.4301 'International Tables Vol C Tables 4.2.6.8 and 6.1.1.4'

loop_
_geom_angle_atom_site_label_1
_geom_angle_atom_site_label_2
_geom_angle_atom_site_label_3
_geom_angle
_geom_angle_site_symmetry_1
_geom_angle_site_symmetry_3
O2 C1 O1 122.5(3) . .
O2 C1 C2 120.5(3) . .
O1 C1 C2 116.9(3) . .
C3 C2 C4 118.9(3) . .
C3 C2 C1 120.1(3) . .
C4 C2 C1 121.0(3) . .
C2 C3 C4 120.3(3) . 5_455
C2 C3 H3 119.9 . .
C4 C3 H3 119.9 5_455 .
C2 C4 C3 120.8(3) . 5_455
C2 C4 H4 119.6 . .
C3 C4 H4 119.6 5_455 .
N2 C5 N3 113.7(2) . .
N2 C5 H5 123.2 . .
N3 C5 H5 123.2 . .
N1 C6 N4 124.4(3) . .
N1 C6 N3 111.7(2) . .
N4 C6 N3 123.9(3) . .
C6 N1 N2 106.2(2) . .
C6 N1 Zn1 131.75(18) . .
N2 N1 Zn1 118.36(17) . .
C5 N2 N1 105.6(2) . .
C5 N2 Zn1 122.87(18) . 9_556
N1 N2 Zn1 130.53(17) . 9_556
C5 N3 C6 102.8(2) . .
C5 N3 Zn1 122.28(18) . 3
C6 N3 Zn1 134.95(19) . 3
C6 N4 H4A 120.0 . .
C6 N4 H4B 120.0 . .
H4A N4 H4B 120.0 . .
C1 O1 Zn1 108.7(2) . .
O1 Zn1 N1 132.64(11) . .
O1 Zn1 N3 107.72(11) . 4
N1 Zn1 N3 108.27(10) . 4
O1 Zn1 N2 96.48(10) . 9_556
N1 Zn1 N2 105.94(9) . 9_556
N3 Zn1 N2 100.68(9) 4 9_556

loop_
_geom_bond_atom_site_label_1
_geom_bond_atom_site_label_2
_geom_bond_distance
_geom_bond_site_symmetry_2
C1 O2 1.236(4) .
C1 O1 1.268(4) .
C1 C2 1.497(4) .
C2 C3 1.370(5) .
C2 C4 1.370(5) .
C3 C4 1.379(5) 5_455
C3 H3 0.9300 .
C4 C3 1.379(5) 5_455
C4 H4 0.9300 .
C5 N2 1.301(3) .
C5 N3 1.343(3) .
C5 H5 0.9300 .
C6 N1 1.325(4) .
C6 N4 1.340(4) .
C6 N3 1.354(3) .
N1 N2 1.387(3) .
N1 Zn1 1.984(2) .
N2 Zn1 2.029(2) 9_556
N3 Zn1 2.024(2) 3
N4 H4A 0.8600 .
N4 H4B 0.8600 .
O1 Zn1 1.948(2) .
Zn1 N3 2.024(2) 4
Zn1 N2 2.029(2) 9_556

loop_
_geom_torsion_atom_site_label_1
_geom_torsion_atom_site_label_2
_geom_torsion_atom_site_label_3
_geom_torsion_atom_site_label_4
_geom_torsion
_geom_torsion_site_symmetry_4
O2 C1 C2 C3 12.4(5) .
O1 C1 C2 C3 -168.4(4) .
O2 C1 C2 C4 -167.2(4) .
O1 C1 C2 C4 12.0(5) .
C4 C2 C3 C4 -1.7(6) 5_455
C1 C2 C3 C4 178.7(4) 5_455
C3 C2 C4 C3 1.1(6) 5_455
C1 C2 C4 C3 -179.3(4) 5_455
N4 C6 N1 N2 -178.3(3) .
N3 C6 N1 N2 1.2(3) .
N4 C6 N1 Zn1 -21.0(5) .
N3 C6 N1 Zn1 158.5(2) .
N3 C5 N2 N1 0.5(3) .
N3 C5 N2 Zn1 170.40(19) 9_556
C6 N1 N2 C5 -1.0(3) .
Zn1 N1 N2 C5 -161.90(19) .
C6 N1 N2 Zn1 -169.8(2) 9_556
Zn1 N1 N2 Zn1 29.3(3) 9_556
N2 C5 N3 C6 0.2(3) .
N2 C5 N3 Zn1 -179.18(19) 3
N1 C6 N3 C5 -0.8(3) .
N4 C6 N3 C5 178.7(3) .
N1 C6 N3 Zn1 178.4(2) 3
N4 C6 N3 Zn1 -2.1(5) 3
O2 C1 O1 Zn1 5.6(4) .
C2 C1 O1 Zn1 -173.6(2) .
C1 O1 Zn1 N1 -59.0(3) .
C1 O1 Zn1 N3 78.8(2) 4
C1 O1 Zn1 N2 -177.8(2) 9_556
C6 N1 Zn1 O1 67.2(3) .
N2 N1 Zn1 O1 -137.75(19) .
C6 N1 Zn1 N3 -70.6(3) 4
N2 N1 Zn1 N3 84.5(2) 4
C6 N1 Zn1 N2 -177.8(3) 9_556
N2 N1 Zn1 N2 -22.8(2) 9_556

loop_
_platon_squeeze_void_nr
_platon_squeeze_void_average_x
_platon_squeeze_void_average_y
_platon_squeeze_void_average_z
_platon_squeeze_void_volume
_platon_squeeze_void_count_electrons
_platon_squeeze_void_content
1 0.250 0.250 0.250 484 107 ' '
2 0.250 0.750 0.093 19 1 ' '
3 0.250 0.750 0.593 19 2 ' '
4 0.250 0.750 0.906 19 2 ' '
5 0.250 0.750 0.406 19 2 ' '
6 0.750 0.750 0.745 484 107 ' '
7 0.750 0.250 0.406 19 2 ' '
8 0.750 0.250 0.907 19 2 ' '
9 0.750 0.250 0.093 19 2 ' '
10 0.750 0.250 0.593 19 1 ' '
